data_7043065
loop_
_publ_author_name
'Ghadwal, Rajendra S.'
'Rottschaefer, Dennis'
'Andrada, Diego Marcelo'
'Frenking, G.'
'Sch\"urmann, Christian J.'
'Stammler, Georg'

_publ_section_title
;
 Normal-to-Abnormal Rearrangement of an N-Heterocyclic Carbene with a
 Silylene Transition Metal Complex
;
_journal_name_full 'Dalton Trans.'
_journal_paper_doi 10.1039/C7DT01199G
_journal_year 2017
_chemical_formula_moiety 'C58 H72 Cl4 Cr N4 O4 Si2, 2(C H2 Cl2)'
_chemical_formula_sum 'C45 H57 Cl6 Cr0.75 N3 O3 Si1.5'
_chemical_formula_weight 981.77
_space_group_crystal_system monoclinic
_space_group_IT_number 14
_space_group_name_Hall '-P 2yn'
_space_group_name_H-M_alt 'P 1 21/n 1'
_symmetry_space_group_name_Hall '-P 2yn'
_symmetry_space_group_name_H-M 'P 1 21/n 1'
_atom_sites_solution_hydrogens geom
_audit_creation_method SHELXL-2014/7
_audit_update_record
;
2016-11-03 deposited with the CCDC.
2017-05-22 downloaded from the CCDC.
;
_cell_angle_alpha 90
_cell_angle_beta 105.65(3)
_cell_angle_gamma 90
_cell_formula_units_Z 8
_cell_length_a 12.434(2)
_cell_length_b 48.155(4)
_cell_length_c 16.728(2)
_cell_measurement_reflns_used 9904
_cell_measurement_temperature 100(2)
_cell_measurement_theta_max 24.8235
_cell_measurement_theta_min 2.2225
_cell_volume 9645(3)
_computing_cell_refinement 'SAINT V8.30C'
_computing_data_collection 'APEX2 v2012.2'
_computing_data_reduction 'SAINT V8.30C'
_computing_molecular_graphics 'XP Version 5.1'
_computing_publication_material 'XP Version 5.1'
_computing_structure_refinement 'SHELXL-2014/7 (Sheldrick, 2014)'
_computing_structure_solution 'SHELXT (G.M.Sheldrick,Acta Cryst.(2015)A71,3-8)'
_diffrn_ambient_temperature 100(2)
_diffrn_measured_fraction_theta_full 0.970
_diffrn_measured_fraction_theta_max 0.970
_diffrn_measurement_device_type 'Bruker Smart APEX II Ultra'
_diffrn_measurement_method 'omega scans'
_diffrn_radiation_type MoK\a
_diffrn_radiation_wavelength 0.71073
_diffrn_reflns_av_R_equivalents 0.0555
_diffrn_reflns_av_unetI/netI 0.0421
_diffrn_reflns_Laue_measured_fraction_full 0.970
_diffrn_reflns_Laue_measured_fraction_max 0.970
_diffrn_reflns_limit_h_max 14
_diffrn_reflns_limit_h_min -14
_diffrn_reflns_limit_k_max 55
_diffrn_reflns_limit_k_min -51
_diffrn_reflns_limit_l_max 19
_diffrn_reflns_limit_l_min -18
_diffrn_reflns_number 142790
_diffrn_reflns_point_group_measured_fraction_full 0.970
_diffrn_reflns_point_group_measured_fraction_max 0.970
_diffrn_reflns_theta_full 25.062
_diffrn_reflns_theta_max 25.062
_diffrn_reflns_theta_min 1.333
_diffrn_source 'BRUKER Rotating Anode'
_exptl_absorpt_coefficient_mu 0.595
_exptl_absorpt_correction_T_max 0.4286
_exptl_absorpt_correction_T_min 0.4066
_exptl_absorpt_correction_type multi-scan
_exptl_absorpt_process_details SADABS-2016/1
_exptl_crystal_colour colourless
_exptl_crystal_density_diffrn 1.352
_exptl_crystal_description block
_exptl_crystal_F_000 4104
_exptl_crystal_size_max 0.100
_exptl_crystal_size_mid 0.100
_exptl_crystal_size_min 0.100
_refine_diff_density_max 0.594
_refine_diff_density_min -0.859
_refine_diff_density_rms 0.064
_refine_ls_extinction_method none
_refine_ls_goodness_of_fit_ref 1.032
_refine_ls_hydrogen_treatment constr
_refine_ls_matrix_type full
_refine_ls_number_parameters 1121
_refine_ls_number_reflns 16579
_refine_ls_number_restraints 81
_refine_ls_restrained_S_all 1.039
_refine_ls_R_factor_all 0.0675
_refine_ls_R_factor_gt 0.0430
_refine_ls_shift/su_max 0.001
_refine_ls_shift/su_mean 0.000
_refine_ls_structure_factor_coef Fsqd
_refine_ls_weighting_details 'w=1/[\s^2^(Fo^2^)+(0.0339P)^2^+13.6765P] where P=(Fo^2^+2Fc^2^)/3'
_refine_ls_weighting_scheme calc
_refine_ls_wR_factor_gt 0.0887
_refine_ls_wR_factor_ref 0.0983
_reflns_Friedel_coverage 0.000
_reflns_number_gt 12672
_reflns_number_total 16579
_reflns_threshold_expression 'I > 2\s(I)'
_cod_data_source_file c7dt01199g2.cif
_cod_data_source_block Compound_4Cr
_cod_original_cell_volume 9645(2)
_cod_original_formula_sum 'C45 H57 Cl6 Cr0.75 N3 O3 Si1.50'
_cod_database_code 7043065
_shelx_shelxl_version_number 2014/7
_shelx_space_group_comment
;
The symmetry employed for this shelxl refinement is uniquely defined
by the following loop, which should always be used as a source of
symmetry information in preference to the above space-group names.
They are only intended as comments.
;

loop_
_space_group_symop_operation_xyz
'x, y, z'
'-x+1/2, y+1/2, -z+1/2'
'-x, -y, -z'
'x-1/2, -y-1/2, z-1/2'

loop_
_atom_site_label
_atom_site_type_symbol
_atom_site_fract_x
_atom_site_fract_y
_atom_site_fract_z
_atom_site_U_iso_or_equiv
_atom_site_adp_type
_atom_site_occupancy
_atom_site_site_symmetry_order
_atom_site_calc_flag
_atom_site_refinement_flags_posn
_atom_site_refinement_flags_adp
_atom_site_refinement_flags_occupancy
_atom_site_disorder_assembly
_atom_site_disorder_group
Cr1 Cr 0.04481(3) 0.33082(2) 0.07576(3) 0.01376(10) Uani 1 1 d . . . . .
Cr2 Cr 0.5000 0.5000 0.5000 0.01630(15) Uani 1 2 d S . P . .
Cl1 Cl 0.34367(6) 0.30815(2) 0.17884(4) 0.02205(16) Uani 1 1 d . . . . .
Cl2 Cl 0.17577(6) 0.30921(2) 0.29405(4) 0.02032(16) Uani 1 1 d . . . . .
Cl3 Cl -0.09484(6) 0.35850(2) -0.13982(4) 0.01998(16) Uani 1 1 d . . . . .
Cl4 Cl -0.25375(6) 0.34911(2) -0.02092(4) 0.02248(16) Uani 1 1 d . . . . .
Cl5 Cl 0.74189(8) 0.52301(2) 0.67083(6) 0.0545(3) Uani 1 1 d . . . . .
Cl6 Cl 0.52529(10) 0.51042(2) 0.72841(5) 0.0524(3) Uani 1 1 d . . . . .
Cl7 Cl 0.86924(8) 0.31787(2) 0.44879(5) 0.0462(2) Uani 1 1 d . . . . .
Cl8 Cl 0.95335(7) 0.26913(2) 0.37957(6) 0.0394(2) Uani 1 1 d . . . . .
Cl9 Cl 0.27200(7) 0.36808(2) 0.76682(6) 0.0397(2) Uani 1 1 d . . . . .
Cl10 Cl 0.06492(8) 0.39876(3) 0.72242(9) 0.0771(4) Uani 1 1 d . . . . .
Si1 Si 0.20033(6) 0.33051(2) 0.18884(4) 0.01413(16) Uani 1 1 d . . . . .
Si2 Si -0.10655(6) 0.33199(2) -0.04028(4) 0.01372(16) Uani 1 1 d . . . . .
Si3 Si 0.60186(7) 0.49667(2) 0.63688(5) 0.02367(19) Uani 1 1 d . . . . .
O1 O -0.01244(18) 0.39083(5) 0.09857(15) 0.0349(6) Uani 1 1 d . . . . .
O2 O 0.19514(17) 0.33778(4) -0.03933(12) 0.0233(5) Uani 1 1 d . . . . .
O3 O 0.05486(19) 0.26819(5) 0.08984(13) 0.0328(5) Uani 1 1 d . . . . .
O4 O -0.11012(18) 0.32463(5) 0.18536(13) 0.0336(5) Uani 1 1 d . . . . .
O5 O 0.7160(2) 0.50753(5) 0.4532(2) 0.0597(8) Uani 1 1 d . . . . .
O6 O 0.49669(18) 0.43884(5) 0.45828(13) 0.0298(5) Uani 1 1 d . . . . .
N1 N 0.33580(18) 0.38295(5) 0.21242(13) 0.0154(5) Uani 1 1 d . . . . .
N2 N 0.27200(18) 0.37603(5) 0.31822(13) 0.0155(5) Uani 1 1 d . . . . .
N3 N -0.25566(17) 0.28223(4) -0.09914(13) 0.0127(5) Uani 1 1 d . . . . .
N4 N -0.11942(17) 0.28339(4) -0.15619(13) 0.0132(5) Uani 1 1 d . . . . .
N5 N 0.7650(2) 0.44982(5) 0.68819(15) 0.0247(6) Uani 1 1 d . . . . .
N6 N 0.6202(2) 0.44302(5) 0.73335(15) 0.0223(6) Uani 1 1 d . . . . .
C1 C 0.2785(2) 0.36400(6) 0.24577(16) 0.0145(6) Uani 1 1 d . . . . .
C2 C 0.3624(2) 0.40599(6) 0.26260(17) 0.0203(6) Uani 1 1 d . . . . .
H2 H 0.4018 0.4219 0.2524 0.024 Uiso 1 1 calc R U . . .
C3 C 0.3228(2) 0.40181(6) 0.32798(17) 0.0197(6) Uani 1 1 d . . . . .
H3 H 0.3285 0.4142 0.3730 0.024 Uiso 1 1 calc R U . . .
C4 C 0.3792(2) 0.38028(6) 0.13974(17) 0.0181(6) Uani 1 1 d . . . . .
C5 C 0.3231(2) 0.39434(6) 0.06749(17) 0.0197(6) Uani 1 1 d . . . . .
C6 C 0.3720(3) 0.39301(6) 0.00175(18) 0.0232(7) Uani 1 1 d . . . . .
H6 H 0.3361 0.4020 -0.0490 0.028 Uiso 1 1 calc R U . . .
C7 C 0.4706(3) 0.37911(6) 0.00810(18) 0.0272(7) Uani 1 1 d . . . . .
H7 H 0.5006 0.3780 -0.0384 0.033 Uiso 1 1 calc R U . . .
C8 C 0.5261(3) 0.36665(6) 0.08246(19) 0.0263(7) Uani 1 1 d . . . . .
H8 H 0.5950 0.3574 0.0867 0.032 Uiso 1 1 calc R U . . .
C9 C 0.4832(2) 0.36738(6) 0.15103(18) 0.0200(6) Uani 1 1 d . . . . .
C10 C 0.2207(2) 0.41206(6) 0.06188(18) 0.0236(7) Uani 1 1 d . . . . .
H10 H 0.1875 0.4063 0.1076 0.028 Uiso 1 1 calc R U . . .
C11 C 0.1314(3) 0.40912(7) -0.01985(19) 0.0338(8) Uani 1 1 d . . . . .
H11A H 0.0646 0.4194 -0.0171 0.051 Uiso 1 1 calc R U . . .
H11B H 0.1125 0.3895 -0.0303 0.051 Uiso 1 1 calc R U . . .
H11C H 0.1594 0.4166 -0.0649 0.051 Uiso 1 1 calc R U . . .
C12 C 0.2530(3) 0.44278(6) 0.0743(2) 0.0341(8) Uani 1 1 d . . . . .
H12A H 0.3094 0.4452 0.1275 0.051 Uiso 1 1 calc R U . . .
H12B H 0.1868 0.4538 0.0742 0.051 Uiso 1 1 calc R U . . .
H12C H 0.2836 0.4490 0.0291 0.051 Uiso 1 1 calc R U . . .
C13 C 0.5521(2) 0.35728(6) 0.23551(18) 0.0245(7) Uani 1 1 d . . . . .
H13 H 0.4994 0.3522 0.2690 0.029 Uiso 1 1 calc R U . . .
C14 C 0.6233(3) 0.33195(7) 0.2311(2) 0.0324(8) Uani 1 1 d . . . . .
H14A H 0.6607 0.3257 0.2874 0.049 Uiso 1 1 calc R U . . .
H14B H 0.6794 0.3368 0.2021 0.049 Uiso 1 1 calc R U . . .
H14C H 0.5756 0.3170 0.2009 0.049 Uiso 1 1 calc R U . . .
C15 C 0.6272(3) 0.38067(7) 0.2808(2) 0.0362(8) Uani 1 1 d . . . . .
H15A H 0.6730 0.3739 0.3344 0.054 Uiso 1 1 calc R U . . .
H15B H 0.5810 0.3962 0.2899 0.054 Uiso 1 1 calc R U . . .
H15C H 0.6759 0.3870 0.2471 0.054 Uiso 1 1 calc R U . . .
C16 C 0.2309(2) 0.36550(6) 0.38594(16) 0.0171(6) Uani 1 1 d . . . . .
C17 C 0.3020(2) 0.34832(6) 0.44495(17) 0.0190(6) Uani 1 1 d . . . . .
C18 C 0.2670(3) 0.34184(6) 0.51485(17) 0.0231(7) Uani 1 1 d . . . . .
H18 H 0.3129 0.3304 0.5567 0.028 Uiso 1 1 calc R U . . .
C19 C 0.1672(3) 0.35158(6) 0.52500(18) 0.0244(7) Uani 1 1 d . . . . .
H19 H 0.1457 0.3470 0.5737 0.029 Uiso 1 1 calc R U . . .
C20 C 0.0991(3) 0.36785(6) 0.46521(19) 0.0255(7) Uani 1 1 d . . . . .
H20 H 0.0299 0.3741 0.4726 0.031 Uiso 1 1 calc R U . . .
C21 C 0.1292(2) 0.37544(6) 0.39351(17) 0.0203(6) Uani 1 1 d . . . . .
C22 C 0.4108(2) 0.33674(6) 0.43254(18) 0.0248(7) Uani 1 1 d . . . . .
H22 H 0.4010 0.3353 0.3713 0.030 Uiso 1 1 calc R U . . .
C23 C 0.4358(3) 0.30764(7) 0.4685(2) 0.0332(8) Uani 1 1 d . . . . .
H23A H 0.4513 0.3085 0.5291 0.050 Uiso 1 1 calc R U . . .
H23B H 0.5011 0.3001 0.4536 0.050 Uiso 1 1 calc R U . . .
H23C H 0.3712 0.2956 0.4460 0.050 Uiso 1 1 calc R U . . .
C24 C 0.5108(3) 0.35584(8) 0.4676(2) 0.0408(9) Uani 1 1 d . . . . .
H24A H 0.5238 0.3574 0.5279 0.061 Uiso 1 1 calc R U . . .
H24B H 0.4952 0.3743 0.4423 0.061 Uiso 1 1 calc R U . . .
H24C H 0.5773 0.3481 0.4552 0.061 Uiso 1 1 calc R U . . .
C25 C 0.0543(2) 0.39426(7) 0.32936(19) 0.0277(7) Uani 1 1 d . . . . .
H25 H 0.0833 0.3945 0.2791 0.033 Uiso 1 1 calc R U . . .
C26 C 0.0569(3) 0.42421(7) 0.3625(2) 0.0396(9) Uani 1 1 d . . . . .
H26A H 0.1330 0.4316 0.3737 0.059 Uiso 1 1 calc R U . . .
H26B H 0.0332 0.4242 0.4138 0.059 Uiso 1 1 calc R U . . .
H26C H 0.0061 0.4359 0.3209 0.059 Uiso 1 1 calc R U . . .
C27 C -0.0656(3) 0.38366(7) 0.3034(2) 0.0342(8) Uani 1 1 d . . . . .
H27A H -0.0974 0.3845 0.3510 0.051 Uiso 1 1 calc R U . . .
H27B H -0.0665 0.3644 0.2844 0.051 Uiso 1 1 calc R U . . .
H27C H -0.1100 0.3952 0.2583 0.051 Uiso 1 1 calc R U . . .
C28 C -0.1685(2) 0.29842(6) -0.10594(15) 0.0135(6) Uani 1 1 d . . . . .
C29 C -0.2606(2) 0.25822(6) -0.14433(16) 0.0154(6) Uani 1 1 d . . . . .
H29 H -0.3145 0.2439 -0.1498 0.019 Uiso 1 1 calc R U . . .
C30 C -0.1756(2) 0.25871(6) -0.17916(16) 0.0165(6) Uani 1 1 d . . . . .
H30 H -0.1574 0.2447 -0.2133 0.020 Uiso 1 1 calc R U . . .
C31 C -0.3506(2) 0.28987(5) -0.06782(16) 0.0135(6) Uani 1 1 d . . . . .
C32 C -0.4389(2) 0.30368(6) -0.12279(16) 0.0169(6) Uani 1 1 d . . . . .
C33 C -0.5300(2) 0.31064(6) -0.09399(18) 0.0208(7) Uani 1 1 d . . . . .
H33 H -0.5908 0.3205 -0.1292 0.025 Uiso 1 1 calc R U . . .
C34 C -0.5336(2) 0.30345(6) -0.01498(18) 0.0214(7) Uani 1 1 d . . . . .
H34 H -0.5955 0.3089 0.0045 0.026 Uiso 1 1 calc R U . . .
C35 C -0.4479(2) 0.28833(6) 0.03587(17) 0.0199(6) Uani 1 1 d . . . . .
H35 H -0.4535 0.2827 0.0890 0.024 Uiso 1 1 calc R U . . .
C36 C -0.3535(2) 0.28115(6) 0.01128(16) 0.0159(6) Uani 1 1 d . . . . .
C37 C -0.4393(2) 0.31029(6) -0.21169(17) 0.0229(7) Uani 1 1 d . . . . .
H37 H -0.3687 0.3027 -0.2208 0.027 Uiso 1 1 calc R U . . .
C38 C -0.5362(3) 0.29573(9) -0.2720(2) 0.0503(11) Uani 1 1 d . . . . .
H38A H -0.6068 0.3029 -0.2651 0.075 Uiso 1 1 calc R U . . .
H38B H -0.5317 0.2757 -0.2609 0.075 Uiso 1 1 calc R U . . .
H38C H -0.5327 0.2991 -0.3290 0.075 Uiso 1 1 calc R U . . .
C39 C -0.4407(3) 0.34154(7) -0.2284(2) 0.0404(9) Uani 1 1 d . . . . .
H39A H -0.3728 0.3500 -0.1929 0.061 Uiso 1 1 calc R U . . .
H39B H -0.5063 0.3499 -0.2160 0.061 Uiso 1 1 calc R U . . .
H39C H -0.4439 0.3448 -0.2868 0.061 Uiso 1 1 calc R U . . .
C40 C -0.2605(2) 0.26364(6) 0.06650(17) 0.0217(7) Uani 1 1 d . . . . .
H40 H -0.1883 0.2689 0.0551 0.026 Uiso 1 1 calc R U . . .
C41 C -0.2494(3) 0.26799(7) 0.15879(18) 0.0288(7) Uani 1 1 d . . . . .
H41A H -0.1794 0.2597 0.1915 0.043 Uiso 1 1 calc R U . . .
H41B H -0.3125 0.2592 0.1735 0.043 Uiso 1 1 calc R U . . .
H41C H -0.2492 0.2879 0.1706 0.043 Uiso 1 1 calc R U . . .
C42 C -0.2814(3) 0.23275(6) 0.04729(19) 0.0328(8) Uani 1 1 d . . . . .
H42A H -0.3525 0.2273 0.0575 0.049 Uiso 1 1 calc R U . . .
H42B H -0.2207 0.2218 0.0831 0.049 Uiso 1 1 calc R U . . .
H42C H -0.2845 0.2293 -0.0110 0.049 Uiso 1 1 calc R U . . .
C43 C -0.0327(2) 0.29181(6) -0.19534(16) 0.0146(6) Uani 1 1 d . . . . .
C44 C 0.0744(2) 0.28068(6) -0.16589(16) 0.0168(6) Uani 1 1 d . . . . .
C45 C 0.1524(2) 0.28795(6) -0.20855(17) 0.0203(6) Uani 1 1 d . . . . .
H45 H 0.2271 0.2815 -0.1888 0.024 Uiso 1 1 calc R U . . .
C46 C 0.1232(2) 0.30422(6) -0.27870(18) 0.0232(7) Uani 1 1 d . . . . .
H46 H 0.1779 0.3090 -0.3065 0.028 Uiso 1 1 calc R U . . .
C47 C 0.0151(2) 0.31359(6) -0.30893(17) 0.0211(7) Uani 1 1 d . . . . .
H47 H -0.0042 0.3243 -0.3585 0.025 Uiso 1 1 calc R U . . .
C48 C -0.0661(2) 0.30770(6) -0.26827(16) 0.0173(6) Uani 1 1 d . . . . .
C49 C 0.1054(2) 0.25892(6) -0.09825(17) 0.0202(6) Uani 1 1 d . . . . .
H49 H 0.0445 0.2579 -0.0696 0.024 Uiso 1 1 calc R U . . .
C50 C 0.1137(3) 0.23053(6) -0.1391(2) 0.0275(7) Uani 1 1 d . . . . .
H50A H 0.1374 0.2164 -0.0958 0.041 Uiso 1 1 calc R U . . .
H50B H 0.1684 0.2317 -0.1716 0.041 Uiso 1 1 calc R U . . .
H50C H 0.0405 0.2255 -0.1757 0.041 Uiso 1 1 calc R U . . .
C51 C 0.2153(2) 0.26485(6) -0.03348(18) 0.0234(7) Uani 1 1 d . . . . .
H51A H 0.2272 0.2510 0.0109 0.035 Uiso 1 1 calc R U . . .
H51B H 0.2126 0.2834 -0.0101 0.035 Uiso 1 1 calc R U . . .
H51C H 0.2769 0.2640 -0.0596 0.035 Uiso 1 1 calc R U . . .
C52 C -0.1866(2) 0.31653(6) -0.30570(17) 0.0214(7) Uani 1 1 d . . . . .
H52 H -0.2232 0.3181 -0.2595 0.026 Uiso 1 1 calc R U . . .
C53 C -0.2494(3) 0.29426(7) -0.36615(18) 0.0304(8) Uani 1 1 d . . . . .
H53A H -0.2477 0.2766 -0.3365 0.046 Uiso 1 1 calc R U . . .
H53B H -0.2135 0.2918 -0.4111 0.046 Uiso 1 1 calc R U . . .
H53C H -0.3271 0.3001 -0.3894 0.046 Uiso 1 1 calc R U . . .
C54 C -0.1972(3) 0.34451(6) -0.34966(18) 0.0249(7) Uani 1 1 d . . . . .
H54A H -0.1485 0.3581 -0.3136 0.037 Uiso 1 1 calc R U . . .
H54B H -0.2748 0.3509 -0.3623 0.037 Uiso 1 1 calc R U . . .
H54C H -0.1751 0.3426 -0.4014 0.037 Uiso 1 1 calc R U . . .
C55 C 0.0140(2) 0.36864(7) 0.08663(18) 0.0229(7) Uani 1 1 d . . . . .
C56 C 0.1389(2) 0.33524(6) 0.00464(17) 0.0173(6) Uani 1 1 d . . . . .
C57 C 0.0544(2) 0.29195(7) 0.08144(17) 0.0199(7) Uani 1 1 d . . . . .
C58 C -0.0502(2) 0.32669(6) 0.14326(17) 0.0211(7) Uani 1 1 d . . . . .
C59 C 0.6677(2) 0.46199(6) 0.69230(17) 0.0211(7) Uani 1 1 d . . . . .
C60 C 0.7778(3) 0.42423(6) 0.7267(2) 0.0293(8) Uani 1 1 d . . . . .
H60 H 0.8392 0.4119 0.7324 0.035 Uiso 1 1 calc R U . . .
C61 C 0.6884(3) 0.41994(6) 0.75445(19) 0.0283(7) Uani 1 1 d . . . . .
H61 H 0.6740 0.4040 0.7834 0.034 Uiso 1 1 calc R U . . .
C62 C 0.8553(3) 0.46155(7) 0.6584(2) 0.0310(8) Uani 1 1 d . . . . .
C63 C 0.9356(3) 0.47752(7) 0.7157(2) 0.0397(9) Uani 1 1 d . . . . .
C64 C 1.0248(3) 0.48709(8) 0.6884(3) 0.0513(10) Uani 1 1 d . . . . .
H64 H 1.0810 0.4980 0.7246 0.062 Uiso 1 1 calc R U . . .
C65 C 1.0334(3) 0.48110(8) 0.6106(3) 0.0499(10) Uani 1 1 d . . . . .
H65 H 1.0950 0.4881 0.5934 0.060 Uiso 1 1 calc R U . . .
C66 C 0.9547(3) 0.46511(8) 0.5564(2) 0.0446(10) Uani 1 1 d . . . . .
H66 H 0.9632 0.4613 0.5027 0.054 Uiso 1 1 calc R U . . .
C67 C 0.8618(3) 0.45432(7) 0.5791(2) 0.0320(8) Uani 1 1 d . . . . .
C68 C 0.9283(3) 0.48384(8) 0.8035(2) 0.0473(10) Uani 1 1 d . . . . .
H68 H 0.8475 0.4834 0.8026 0.057 Uiso 1 1 calc R U . . .
C69 C 0.9873(4) 0.46152(10) 0.8629(3) 0.0723(14) Uani 1 1 d . . . . .
H69A H 0.9810 0.4656 0.9188 0.108 Uiso 1 1 calc R U . . .
H69B H 1.0663 0.4610 0.8635 0.108 Uiso 1 1 calc R U . . .
H69C H 0.9529 0.4435 0.8448 0.108 Uiso 1 1 calc R U . . .
C70 C 0.9749(4) 0.51226(9) 0.8373(3) 0.0618(12) Uani 1 1 d . . . . .
H70A H 0.9621 0.5152 0.8919 0.093 Uiso 1 1 calc R U . . .
H70B H 0.9371 0.5269 0.7991 0.093 Uiso 1 1 calc R U . . .
H70C H 1.0552 0.5129 0.8424 0.093 Uiso 1 1 calc R U . . .
C71 C 0.7792(3) 0.43536(7) 0.5222(2) 0.0346(8) Uani 1 1 d . . . . .
H71 H 0.7066 0.4369 0.5369 0.042 Uiso 1 1 calc R U . . .
C72 C 0.8182(4) 0.40511(8) 0.5353(2) 0.0584(12) Uani 1 1 d . . . . .
H72A H 0.8221 0.3995 0.5923 0.088 Uiso 1 1 calc R U . . .
H72B H 0.8922 0.4034 0.5257 0.088 Uiso 1 1 calc R U . . .
H72C H 0.7652 0.3932 0.4962 0.088 Uiso 1 1 calc R U . . .
C73 C 0.7571(4) 0.44159(8) 0.4297(2) 0.0482(10) Uani 1 1 d . . . . .
H73A H 0.8232 0.4367 0.4114 0.072 Uiso 1 1 calc R U . . .
H73B H 0.7411 0.4614 0.4199 0.072 Uiso 1 1 calc R U . . .
H73C H 0.6930 0.4307 0.3984 0.072 Uiso 1 1 calc R U . . .
C74 C 0.5246(3) 0.44631(6) 0.76759(18) 0.0238(7) Uani 1 1 d . . . . .
C75 C 0.4172(3) 0.44006(6) 0.71875(19) 0.0252(7) Uani 1 1 d . . . . .
C76 C 0.3305(3) 0.44338(7) 0.7562(2) 0.0328(8) Uani 1 1 d . . . . .
H76 H 0.2558 0.4399 0.7248 0.039 Uiso 1 1 calc R U . . .
C77 C 0.3511(3) 0.45167(7) 0.8382(2) 0.0395(9) Uani 1 1 d . . . . .
H77 H 0.2907 0.4541 0.8622 0.047 Uiso 1 1 calc R U . . .
C78 C 0.4583(3) 0.45648(7) 0.8850(2) 0.0377(9) Uani 1 1 d . . . . .
H78 H 0.4713 0.4616 0.9416 0.045 Uiso 1 1 calc R U . . .
C79 C 0.5487(3) 0.45397(6) 0.85094(19) 0.0296(7) Uani 1 1 d . . . . .
C80 C 0.3955(3) 0.42983(6) 0.63031(19) 0.0295(8) Uani 1 1 d . . . . .
H80 H 0.4335 0.4430 0.6004 0.035 Uiso 1 1 calc R U . . .
C81 C 0.2714(3) 0.42914(7) 0.5828(2) 0.0422(9) Uani 1 1 d . . . . .
H81A H 0.2366 0.4469 0.5900 0.063 Uiso 1 1 calc R U . . .
H81B H 0.2342 0.4141 0.6044 0.063 Uiso 1 1 calc R U . . .
H81C H 0.2640 0.4260 0.5237 0.063 Uiso 1 1 calc R U . . .
C82 C 0.4435(3) 0.40097(7) 0.6246(2) 0.0405(9) Uani 1 1 d . . . . .
H82A H 0.4122 0.3878 0.6570 0.061 Uiso 1 1 calc R U . . .
H82B H 0.5249 0.4015 0.6468 0.061 Uiso 1 1 calc R U . . .
H82C H 0.4243 0.3950 0.5665 0.061 Uiso 1 1 calc R U . . .
C83 C 0.6667(3) 0.45938(7) 0.9045(2) 0.0366(8) Uani 1 1 d . . . . .
H83 H 0.7159 0.4617 0.8665 0.044 Uiso 1 1 calc R U . . .
C84 C 0.7114(3) 0.43470(8) 0.9617(2) 0.0487(10) Uani 1 1 d . . . . .
H84A H 0.6647 0.4319 0.9998 0.073 Uiso 1 1 calc R U . . .
H84B H 0.7884 0.4385 0.9938 0.073 Uiso 1 1 calc R U . . .
H84C H 0.7097 0.4179 0.9283 0.073 Uiso 1 1 calc R U . . .
C85 C 0.6735(4) 0.48615(8) 0.9548(2) 0.0542(11) Uani 1 1 d . . . . .
H85A H 0.7520 0.4908 0.9801 0.081 Uiso 1 1 calc R U . . .
H85B H 0.6354 0.4835 0.9984 0.081 Uiso 1 1 calc R U . . .
H85C H 0.6376 0.5013 0.9180 0.081 Uiso 1 1 calc R U . . .
C86 C 0.6335(3) 0.50463(6) 0.4707(2) 0.0303(8) Uani 1 1 d . . . . .
C87 C 0.4994(2) 0.46220(7) 0.47477(17) 0.0210(7) Uani 1 1 d . . . . .
C88 C 0.6648(4) 0.46227(11) 0.1971(3) 0.0605(13) Uani 0.9119(19) 1 d D U P A 1
H88A H 0.6612 0.4819 0.1794 0.073 Uiso 0.9119(19) 1 calc R U P A 1
H88B H 0.6587 0.4617 0.2549 0.073 Uiso 0.9119(19) 1 calc R U P A 1
Cl11 Cl 0.78990(10) 0.44859(3) 0.19404(10) 0.0811(5) Uani 0.9119(19) 1 d D U P A 1
Cl12 Cl 0.55093(8) 0.44392(2) 0.13190(6) 0.0417(3) Uani 0.9119(19) 1 d D U P A 1
C88' C 0.645(4) 0.4519(11) 0.188(3) 0.082(4) Uani 0.0881(19) 1 d D U P A 2
H88C H 0.5713 0.4531 0.2008 0.099 Uiso 0.0881(19) 1 calc R U P A 2
H88D H 0.6464 0.4364 0.1496 0.099 Uiso 0.0881(19) 1 calc R U P A 2
Cl21 Cl 0.7571(12) 0.4530(3) 0.2737(10) 0.086(3) Uani 0.0881(19) 1 d D U P A 2
Cl22 Cl 0.6953(15) 0.4844(4) 0.1601(12) 0.105(4) Uani 0.0881(19) 1 d D U P A 2
C89 C 0.9384(3) 0.30530(7) 0.3777(2) 0.0444(10) Uani 1 1 d . . . . .
H89A H 0.8964 0.3111 0.3211 0.053 Uiso 1 1 calc R U . . .
H89B H 1.0134 0.3139 0.3899 0.053 Uiso 1 1 calc R U . . .
C90 C 0.1441(3) 0.37420(7) 0.7891(2) 0.0330(8) Uani 1 1 d . . . . .
H90A H 0.1017 0.3566 0.7840 0.040 Uiso 1 1 calc R U . . .
H90B H 0.1583 0.3808 0.8471 0.040 Uiso 1 1 calc R U . . .

loop_
_atom_site_aniso_label
_atom_site_aniso_U_11
_atom_site_aniso_U_22
_atom_site_aniso_U_33
_atom_site_aniso_U_23
_atom_site_aniso_U_13
_atom_site_aniso_U_12
Cr1 0.0117(2) 0.0166(3) 0.0128(2) -0.00206(18) 0.00300(18) -0.00230(18)
Cr2 0.0161(3) 0.0139(4) 0.0199(3) 0.0024(3) 0.0065(3) -0.0003(3)
Cl1 0.0174(4) 0.0227(4) 0.0263(4) -0.0036(3) 0.0063(3) 0.0030(3)
Cl2 0.0243(4) 0.0193(4) 0.0175(3) 0.0021(3) 0.0059(3) -0.0044(3)
Cl3 0.0213(4) 0.0189(4) 0.0188(3) 0.0026(3) 0.0037(3) -0.0037(3)
Cl4 0.0150(4) 0.0221(4) 0.0322(4) -0.0070(3) 0.0094(3) 0.0005(3)
Cl5 0.0500(6) 0.0287(5) 0.0620(6) 0.0150(4) -0.0242(5) -0.0176(4)
Cl6 0.1003(8) 0.0333(5) 0.0277(4) 0.0039(4) 0.0244(5) 0.0288(5)
Cl7 0.0403(5) 0.0674(7) 0.0380(5) -0.0187(4) 0.0231(4) -0.0182(5)
Cl8 0.0290(4) 0.0372(5) 0.0511(5) 0.0102(4) 0.0093(4) -0.0003(4)
Cl9 0.0269(4) 0.0389(5) 0.0560(6) 0.0093(4) 0.0160(4) 0.0032(4)
Cl10 0.0257(5) 0.0817(8) 0.1285(11) 0.0641(8) 0.0288(6) 0.0162(5)
Si1 0.0135(4) 0.0146(4) 0.0147(4) -0.0005(3) 0.0045(3) -0.0012(3)
Si2 0.0121(4) 0.0145(4) 0.0150(4) -0.0017(3) 0.0044(3) -0.0008(3)
Si3 0.0303(5) 0.0157(5) 0.0225(4) 0.0022(3) 0.0028(4) -0.0013(4)
O1 0.0352(13) 0.0206(14) 0.0542(15) -0.0079(11) 0.0213(12) 0.0001(10)
O2 0.0237(11) 0.0258(12) 0.0243(11) 0.0005(9) 0.0134(10) -0.0015(9)
O3 0.0463(15) 0.0180(14) 0.0411(14) -0.0015(10) 0.0237(12) -0.0032(10)
O4 0.0281(12) 0.0501(15) 0.0287(12) -0.0017(11) 0.0180(11) -0.0055(11)
O5 0.0451(16) 0.0340(16) 0.121(3) 0.0223(15) 0.0586(18) 0.0081(12)
O6 0.0332(13) 0.0185(13) 0.0363(13) -0.0021(10) 0.0069(10) -0.0032(10)
N1 0.0131(12) 0.0184(13) 0.0163(11) -0.0025(10) 0.0065(10) -0.0023(10)
N2 0.0137(12) 0.0191(13) 0.0142(11) -0.0014(10) 0.0048(10) -0.0029(10)
N3 0.0104(11) 0.0140(13) 0.0144(11) 0.0014(9) 0.0044(9) 0.0000(9)
N4 0.0107(11) 0.0140(13) 0.0144(11) -0.0003(9) 0.0025(9) 0.0003(10)
N5 0.0213(14) 0.0244(15) 0.0291(14) 0.0062(11) 0.0080(12) 0.0003(11)
N6 0.0244(14) 0.0188(14) 0.0256(13) 0.0035(11) 0.0103(11) 0.0019(11)
C1 0.0103(14) 0.0185(16) 0.0140(13) 0.0002(11) 0.0023(11) 0.0017(12)
C2 0.0216(16) 0.0176(16) 0.0225(15) -0.0043(12) 0.0076(13) -0.0085(13)
C3 0.0178(15) 0.0193(17) 0.0218(15) -0.0074(12) 0.0053(13) -0.0068(12)
C4 0.0207(15) 0.0184(16) 0.0184(14) -0.0049(12) 0.0110(12) -0.0075(13)
C5 0.0243(16) 0.0150(16) 0.0208(15) -0.0023(12) 0.0081(13) -0.0072(13)
C6 0.0290(17) 0.0233(17) 0.0188(15) 0.0005(12) 0.0089(13) -0.0081(14)
C7 0.0352(19) 0.0277(19) 0.0260(17) -0.0055(14) 0.0208(15) -0.0081(15)
C8 0.0236(17) 0.0264(18) 0.0343(18) -0.0048(14) 0.0171(15) -0.0003(14)
C9 0.0185(15) 0.0180(17) 0.0251(15) -0.0018(12) 0.0087(13) -0.0041(12)
C10 0.0260(17) 0.0253(18) 0.0206(15) 0.0022(13) 0.0084(13) -0.0014(14)
C11 0.038(2) 0.033(2) 0.0304(18) 0.0065(15) 0.0087(16) 0.0020(16)
C12 0.039(2) 0.0235(19) 0.041(2) -0.0040(15) 0.0128(17) 0.0042(15)
C13 0.0164(15) 0.0319(19) 0.0274(16) 0.0013(14) 0.0095(13) 0.0007(13)
C14 0.0209(17) 0.037(2) 0.0398(19) 0.0020(16) 0.0093(15) 0.0050(15)
C15 0.0233(18) 0.041(2) 0.042(2) -0.0051(16) 0.0046(16) -0.0060(16)
C16 0.0182(15) 0.0190(16) 0.0164(14) -0.0046(12) 0.0087(12) -0.0036(12)
C17 0.0201(15) 0.0184(16) 0.0179(14) -0.0047(12) 0.0041(13) -0.0034(12)
C18 0.0284(17) 0.0237(17) 0.0155(14) 0.0000(12) 0.0031(13) -0.0028(14)
C19 0.0315(18) 0.0246(18) 0.0218(15) 0.0013(13) 0.0151(14) -0.0046(14)
C20 0.0226(16) 0.0264(18) 0.0336(18) -0.0046(14) 0.0179(14) -0.0029(14)
C21 0.0190(15) 0.0189(17) 0.0241(15) -0.0026(12) 0.0073(13) -0.0035(13)
C22 0.0207(16) 0.0337(19) 0.0189(15) -0.0005(13) 0.0033(13) 0.0045(14)
C23 0.0323(19) 0.040(2) 0.0295(17) 0.0033(15) 0.0114(15) 0.0131(16)
C24 0.0243(18) 0.047(2) 0.050(2) -0.0064(18) 0.0082(17) 0.0049(16)
C25 0.0180(16) 0.035(2) 0.0314(17) 0.0039(14) 0.0091(14) 0.0051(14)
C26 0.0292(19) 0.029(2) 0.055(2) 0.0075(17) 0.0015(17) 0.0010(16)
C27 0.0274(18) 0.033(2) 0.0392(19) -0.0029(15) 0.0031(16) 0.0022(15)
C28 0.0096(13) 0.0164(15) 0.0134(13) 0.0039(11) 0.0014(11) 0.0033(11)
C29 0.0151(14) 0.0143(16) 0.0175(14) -0.0033(11) 0.0055(12) -0.0028(12)
C30 0.0198(15) 0.0121(15) 0.0173(14) -0.0008(11) 0.0044(12) -0.0006(12)
C31 0.0107(14) 0.0128(15) 0.0171(14) -0.0014(11) 0.0041(11) -0.0026(11)
C32 0.0141(14) 0.0168(16) 0.0189(14) -0.0004(12) 0.0031(12) -0.0043(12)
C33 0.0116(14) 0.0188(17) 0.0297(16) 0.0017(13) 0.0019(13) -0.0008(12)
C34 0.0145(15) 0.0233(17) 0.0286(16) -0.0057(13) 0.0095(13) -0.0016(13)
C35 0.0198(16) 0.0240(17) 0.0181(14) -0.0017(12) 0.0086(13) -0.0044(13)
C36 0.0136(14) 0.0159(16) 0.0184(14) -0.0017(11) 0.0046(12) -0.0026(12)
C37 0.0174(15) 0.0299(18) 0.0204(15) 0.0070(13) 0.0034(13) -0.0007(13)
C38 0.041(2) 0.085(3) 0.0193(17) 0.0026(18) -0.0011(16) -0.027(2)
C39 0.039(2) 0.042(2) 0.042(2) 0.0212(17) 0.0142(17) 0.0098(17)
C40 0.0192(15) 0.0260(18) 0.0205(15) 0.0056(13) 0.0064(13) 0.0030(13)
C41 0.0326(18) 0.0294(19) 0.0217(16) 0.0038(13) 0.0027(14) 0.0007(15)
C42 0.045(2) 0.029(2) 0.0229(16) 0.0050(14) 0.0075(15) 0.0134(16)
C43 0.0151(14) 0.0141(15) 0.0172(14) -0.0041(11) 0.0090(12) -0.0028(12)
C44 0.0183(15) 0.0152(16) 0.0188(14) -0.0046(11) 0.0081(12) -0.0011(12)
C45 0.0155(15) 0.0205(17) 0.0269(16) -0.0031(13) 0.0091(13) 0.0000(12)
C46 0.0244(17) 0.0233(18) 0.0293(16) -0.0020(13) 0.0198(14) -0.0028(13)
C47 0.0258(17) 0.0221(17) 0.0181(14) 0.0019(12) 0.0109(13) -0.0032(13)
C48 0.0189(15) 0.0169(16) 0.0165(14) -0.0033(12) 0.0052(12) -0.0026(12)
C49 0.0142(15) 0.0230(17) 0.0255(15) 0.0022(13) 0.0089(13) 0.0019(12)
C50 0.0261(17) 0.0227(18) 0.0349(18) 0.0015(14) 0.0105(15) 0.0035(14)
C51 0.0217(16) 0.0221(17) 0.0268(16) 0.0012(13) 0.0074(13) 0.0047(13)
C52 0.0213(16) 0.0264(18) 0.0169(14) 0.0025(12) 0.0054(13) -0.0027(13)
C53 0.0290(18) 0.036(2) 0.0218(16) 0.0043(14) -0.0012(14) -0.0086(15)
C54 0.0232(16) 0.0300(18) 0.0200(15) 0.0052(13) 0.0030(13) 0.0034(14)
C55 0.0164(15) 0.029(2) 0.0253(16) -0.0023(14) 0.0089(13) -0.0057(14)
C56 0.0147(14) 0.0140(16) 0.0190(14) -0.0013(12) -0.0024(13) 0.0012(12)
C57 0.0180(15) 0.027(2) 0.0164(14) -0.0040(13) 0.0079(12) -0.0048(13)
C58 0.0194(16) 0.0236(18) 0.0180(14) -0.0022(12) 0.0009(13) -0.0025(13)
C59 0.0209(16) 0.0202(17) 0.0213(15) 0.0008(12) 0.0041(13) -0.0019(13)
C60 0.0267(18) 0.0234(19) 0.0397(19) 0.0103(14) 0.0121(15) 0.0101(14)
C61 0.0344(19) 0.0168(17) 0.0358(18) 0.0094(14) 0.0131(16) 0.0066(14)
C62 0.0221(17) 0.031(2) 0.043(2) 0.0116(16) 0.0133(15) 0.0004(14)
C63 0.0296(19) 0.040(2) 0.050(2) 0.0094(17) 0.0101(17) -0.0011(17)
C64 0.031(2) 0.054(3) 0.069(3) 0.003(2) 0.013(2) -0.0086(19)
C65 0.032(2) 0.049(3) 0.079(3) 0.005(2) 0.031(2) -0.0053(19)
C66 0.048(2) 0.040(2) 0.058(2) 0.0097(19) 0.034(2) 0.0089(19)
C67 0.0301(18) 0.0238(19) 0.048(2) 0.0137(15) 0.0204(17) 0.0102(15)
C68 0.039(2) 0.054(3) 0.043(2) 0.0078(19) 0.0000(18) -0.0080(19)
C69 0.068(3) 0.072(3) 0.065(3) 0.015(3) -0.002(3) 0.007(3)
C70 0.054(3) 0.071(3) 0.053(3) -0.003(2) 0.001(2) -0.005(2)
C71 0.041(2) 0.032(2) 0.0368(19) 0.0058(15) 0.0201(17) 0.0105(16)
C72 0.094(3) 0.032(2) 0.046(2) 0.0042(18) 0.013(2) 0.011(2)
C73 0.073(3) 0.036(2) 0.040(2) 0.0029(17) 0.023(2) 0.011(2)
C74 0.0294(18) 0.0168(17) 0.0291(17) 0.0019(13) 0.0149(14) 0.0018(13)
C75 0.0271(17) 0.0148(17) 0.0345(17) 0.0021(13) 0.0098(15) -0.0007(13)
C76 0.0252(18) 0.028(2) 0.048(2) 0.0026(16) 0.0146(16) -0.0025(15)
C77 0.044(2) 0.038(2) 0.047(2) -0.0024(17) 0.0294(19) -0.0034(17)
C78 0.050(2) 0.036(2) 0.0331(19) -0.0060(16) 0.0209(18) -0.0043(17)
C79 0.038(2) 0.0244(18) 0.0289(17) 0.0019(14) 0.0135(15) -0.0033(15)
C80 0.0359(19) 0.0236(19) 0.0304(17) 0.0039(14) 0.0112(15) -0.0088(15)
C81 0.041(2) 0.034(2) 0.045(2) 0.0044(17) 0.0000(18) -0.0118(17)
C82 0.048(2) 0.033(2) 0.043(2) -0.0094(16) 0.0168(18) -0.0071(17)
C83 0.042(2) 0.041(2) 0.0256(17) 0.0029(15) 0.0083(16) -0.0061(17)
C84 0.053(2) 0.058(3) 0.033(2) 0.0048(18) 0.0080(18) 0.002(2)
C85 0.070(3) 0.043(2) 0.041(2) -0.0009(18) 0.000(2) -0.016(2)
C86 0.0311(19) 0.0159(17) 0.049(2) 0.0065(15) 0.0197(17) 0.0035(14)
C87 0.0162(15) 0.025(2) 0.0216(15) 0.0049(13) 0.0050(13) -0.0002(13)
C88 0.046(3) 0.067(3) 0.064(3) -0.015(3) 0.007(2) -0.016(2)
Cl11 0.0399(7) 0.1025(11) 0.0901(11) 0.0090(8) -0.0010(7) 0.0013(7)
Cl12 0.0360(6) 0.0531(7) 0.0377(5) -0.0104(5) 0.0131(4) -0.0141(5)
C88' 0.061(6) 0.091(6) 0.089(6) -0.011(6) 0.009(6) -0.003(6)
Cl21 0.058(6) 0.086(6) 0.104(6) -0.011(6) 0.004(5) -0.005(5)
Cl22 0.088(7) 0.109(7) 0.110(7) -0.006(6) 0.013(6) -0.008(6)
C89 0.067(3) 0.039(2) 0.039(2) 0.0027(17) 0.035(2) -0.0012(19)
C90 0.0321(19) 0.038(2) 0.0333(18) -0.0040(15) 0.0159(16) -0.0011(16)

loop_
_atom_type_symbol
_atom_type_description
_atom_type_scat_dispersion_real
_atom_type_scat_dispersion_imag
_atom_type_scat_source
C C 0.0033 0.0016 'International Tables Vol C Tables 4.2.6.8 and 6.1.1.4'
H H 0.0000 0.0000 'International Tables Vol C Tables 4.2.6.8 and 6.1.1.4'
N N 0.0061 0.0033 'International Tables Vol C Tables 4.2.6.8 and 6.1.1.4'
O O 0.0106 0.0060 'International Tables Vol C Tables 4.2.6.8 and 6.1.1.4'
Cl Cl 0.1484 0.1585 'International Tables Vol C Tables 4.2.6.8 and 6.1.1.4'
Cr Cr 0.3209 0.6236 'International Tables Vol C Tables 4.2.6.8 and 6.1.1.4'
Si Si 0.0817 0.0704 'International Tables Vol C Tables 4.2.6.8 and 6.1.1.4'

loop_
_geom_angle_atom_site_label_1
_geom_angle_atom_site_label_2
_geom_angle_atom_site_label_3
_geom_angle
_geom_angle_site_symmetry_1
_geom_angle_site_symmetry_3
C58 Cr1 C57 84.51(12) . .
C58 Cr1 C55 82.23(13) . .
C57 Cr1 C55 166.73(12) . .
C58 Cr1 C56 178.63(12) . .
C57 Cr1 C56 95.87(12) . .
C55 Cr1 C56 97.40(12) . .
C58 Cr1 Si2 90.33(9) . .
C57 Cr1 Si2 95.34(9) . .
C55 Cr1 Si2 85.21(9) . .
C56 Cr1 Si2 88.33(8) . .
C58 Cr1 Si1 91.77(9) . .
C57 Cr1 Si1 85.66(9) . .
C55 Cr1 Si1 94.28(9) . .
C56 Cr1 Si1 89.57(8) . .
Si2 Cr1 Si1 177.76(3) . .
C86 Cr2 C86 180.00(18) 3_666 .
C86 Cr2 C87 90.38(13) 3_666 3_666
C86 Cr2 C87 89.62(13) . 3_666
C86 Cr2 C87 89.62(13) 3_666 .
C86 Cr2 C87 90.38(13) . .
C87 Cr2 C87 180.00(17) 3_666 .
C86 Cr2 Si3 88.85(11) 3_666 3_666
C86 Cr2 Si3 91.15(11) . 3_666
C87 Cr2 Si3 97.13(9) 3_666 3_666
C87 Cr2 Si3 82.87(9) . 3_666
C86 Cr2 Si3 91.15(11) 3_666 .
C86 Cr2 Si3 88.85(11) . .
C87 Cr2 Si3 82.86(9) 3_666 .
C87 Cr2 Si3 97.13(9) . .
Si3 Cr2 Si3 180.0 3_666 .
C1 Si1 Cl1 97.87(8) . .
C1 Si1 Cl2 98.94(8) . .
Cl1 Si1 Cl2 97.54(5) . .
C1 Si1 Cr1 125.41(8) . .
Cl1 Si1 Cr1 118.20(4) . .
Cl2 Si1 Cr1 113.87(4) . .
C28 Si2 Cl4 100.35(8) . .
C28 Si2 Cl3 98.81(8) . .
Cl4 Si2 Cl3 97.50(5) . .
C28 Si2 Cr1 123.38(8) . .
Cl4 Si2 Cr1 115.09(4) . .
Cl3 Si2 Cr1 117.28(4) . .
C59 Si3 Cl5 100.07(10) . .
C59 Si3 Cl6 97.78(9) . .
Cl5 Si3 Cl6 96.72(6) . .
C59 Si3 Cr2 124.88(9) . .
Cl5 Si3 Cr2 114.78(5) . .
Cl6 Si3 Cr2 117.61(5) . .
C1 N1 C2 110.8(2) . .
C1 N1 C4 129.1(2) . .
C2 N1 C4 119.7(2) . .
C1 N2 C3 110.6(2) . .
C1 N2 C16 131.4(2) . .
C3 N2 C16 117.8(2) . .
C28 N3 C29 110.7(2) . .
C28 N3 C31 128.5(2) . .
C29 N3 C31 119.2(2) . .
C28 N4 C30 110.5(2) . .
C28 N4 C43 129.2(2) . .
C30 N4 C43 119.6(2) . .
C59 N5 C60 110.7(2) . .
C59 N5 C62 128.8(2) . .
C60 N5 C62 120.1(3) . .
C59 N6 C61 110.2(2) . .
C59 N6 C74 129.2(2) . .
C61 N6 C74 119.6(2) . .
N2 C1 N1 104.0(2) . .
N2 C1 Si1 129.1(2) . .
N1 C1 Si1 125.99(19) . .
C3 C2 N1 107.3(2) . .
C3 C2 H2 126.3 . .
N1 C2 H2 126.3 . .
C2 C3 N2 107.3(2) . .
C2 C3 H3 126.4 . .
N2 C3 H3 126.4 . .
C5 C4 C9 124.0(3) . .
C5 C4 N1 117.8(2) . .
C9 C4 N1 117.5(2) . .
C6 C5 C4 116.0(3) . .
C6 C5 C10 121.0(3) . .
C4 C5 C10 122.8(3) . .
C7 C6 C5 122.1(3) . .
C7 C6 H6 119.0 . .
C5 C6 H6 119.0 . .
C6 C7 C8 119.9(3) . .
C6 C7 H7 120.1 . .
C8 C7 H7 120.1 . .
C7 C8 C9 121.4(3) . .
C7 C8 H8 119.3 . .
C9 C8 H8 119.3 . .
C8 C9 C4 116.5(3) . .
C8 C9 C13 120.9(3) . .
C4 C9 C13 122.4(2) . .
C5 C10 C11 113.7(3) . .
C5 C10 C12 110.5(2) . .
C11 C10 C12 108.3(3) . .
C5 C10 H10 108.1 . .
C11 C10 H10 108.1 . .
C12 C10 H10 108.1 . .
C10 C11 H11A 109.5 . .
C10 C11 H11B 109.5 . .
H11A C11 H11B 109.5 . .
C10 C11 H11C 109.5 . .
H11A C11 H11C 109.5 . .
H11B C11 H11C 109.5 . .
C10 C12 H12A 109.5 . .
C10 C12 H12B 109.5 . .
H12A C12 H12B 109.5 . .
C10 C12 H12C 109.5 . .
H12A C12 H12C 109.5 . .
H12B C12 H12C 109.5 . .
C14 C13 C9 113.6(3) . .
C14 C13 C15 109.2(3) . .
C9 C13 C15 109.9(3) . .
C14 C13 H13 108.0 . .
C9 C13 H13 108.0 . .
C15 C13 H13 108.0 . .
C13 C14 H14A 109.5 . .
C13 C14 H14B 109.5 . .
H14A C14 H14B 109.5 . .
C13 C14 H14C 109.5 . .
H14A C14 H14C 109.5 . .
H14B C14 H14C 109.5 . .
C13 C15 H15A 109.5 . .
C13 C15 H15B 109.5 . .
H15A C15 H15B 109.5 . .
C13 C15 H15C 109.5 . .
H15A C15 H15C 109.5 . .
H15B C15 H15C 109.5 . .
C21 C16 C17 123.8(3) . .
C21 C16 N2 118.1(2) . .
C17 C16 N2 117.7(2) . .
C18 C17 C16 116.3(3) . .
C18 C17 C22 121.5(3) . .
C16 C17 C22 122.2(2) . .
C19 C18 C17 121.6(3) . .
C19 C18 H18 119.2 . .
C17 C18 H18 119.2 . .
C20 C19 C18 120.3(3) . .
C20 C19 H19 119.8 . .
C18 C19 H19 119.8 . .
C19 C20 C21 121.3(3) . .
C19 C20 H20 119.3 . .
C21 C20 H20 119.3 . .
C16 C21 C20 116.7(3) . .
C16 C21 C25 122.8(3) . .
C20 C21 C25 120.5(3) . .
C23 C22 C17 112.1(3) . .
C23 C22 C24 110.1(3) . .
C17 C22 C24 112.7(3) . .
C23 C22 H22 107.2 . .
C17 C22 H22 107.2 . .
C24 C22 H22 107.2 . .
C22 C23 H23A 109.5 . .
C22 C23 H23B 109.5 . .
H23A C23 H23B 109.5 . .
C22 C23 H23C 109.5 . .
H23A C23 H23C 109.5 . .
H23B C23 H23C 109.5 . .
C22 C24 H24A 109.5 . .
C22 C24 H24B 109.5 . .
H24A C24 H24B 109.5 . .
C22 C24 H24C 109.5 . .
H24A C24 H24C 109.5 . .
H24B C24 H24C 109.5 . .
C21 C25 C27 111.6(3) . .
C21 C25 C26 110.8(3) . .
C27 C25 C26 109.8(3) . .
C21 C25 H25 108.2 . .
C27 C25 H25 108.2 . .
C26 C25 H25 108.2 . .
C25 C26 H26A 109.5 . .
C25 C26 H26B 109.5 . .
H26A C26 H26B 109.5 . .
C25 C26 H26C 109.5 . .
H26A C26 H26C 109.5 . .
H26B C26 H26C 109.5 . .
C25 C27 H27A 109.5 . .
C25 C27 H27B 109.5 . .
H27A C27 H27B 109.5 . .
C25 C27 H27C 109.5 . .
H27A C27 H27C 109.5 . .
H27B C27 H27C 109.5 . .
N3 C28 N4 104.2(2) . .
N3 C28 Si2 128.03(19) . .
N4 C28 Si2 126.70(19) . .
C30 C29 N3 107.6(2) . .
C30 C29 H29 126.2 . .
N3 C29 H29 126.2 . .
C29 C30 N4 107.1(2) . .
C29 C30 H30 126.4 . .
N4 C30 H30 126.4 . .
C32 C31 C36 123.4(2) . .
C32 C31 N3 116.8(2) . .
C36 C31 N3 119.5(2) . .
C33 C32 C31 117.2(2) . .
C33 C32 C37 120.2(3) . .
C31 C32 C37 122.6(2) . .
C34 C33 C32 120.9(3) . .
C34 C33 H33 119.5 . .
C32 C33 H33 119.5 . .
C33 C34 C35 120.3(3) . .
C33 C34 H34 119.9 . .
C35 C34 H34 119.9 . .
C34 C35 C36 121.6(3) . .
C34 C35 H35 119.2 . .
C36 C35 H35 119.2 . .
C35 C36 C31 116.4(3) . .
C35 C36 C40 121.4(2) . .
C31 C36 C40 122.1(2) . .
C38 C37 C32 110.2(2) . .
C38 C37 C39 111.4(3) . .
C32 C37 C39 112.4(3) . .
C38 C37 H37 107.5 . .
C32 C37 H37 107.5 . .
C39 C37 H37 107.5 . .
C37 C38 H38A 109.5 . .
C37 C38 H38B 109.5 . .
H38A C38 H38B 109.5 . .
C37 C38 H38C 109.5 . .
H38A C38 H38C 109.5 . .
H38B C38 H38C 109.5 . .
C37 C39 H39A 109.5 . .
C37 C39 H39B 109.5 . .
H39A C39 H39B 109.5 . .
C37 C39 H39C 109.5 . .
H39A C39 H39C 109.5 . .
H39B C39 H39C 109.5 . .
C36 C40 C41 112.6(2) . .
C36 C40 C42 110.6(2) . .
C41 C40 C42 108.0(2) . .
C36 C40 H40 108.5 . .
C41 C40 H40 108.5 . .
C42 C40 H40 108.5 . .
C40 C41 H41A 109.5 . .
C40 C41 H41B 109.5 . .
H41A C41 H41B 109.5 . .
C40 C41 H41C 109.5 . .
H41A C41 H41C 109.5 . .
H41B C41 H41C 109.5 . .
C40 C42 H42A 109.5 . .
C40 C42 H42B 109.5 . .
H42A C42 H42B 109.5 . .
C40 C42 H42C 109.5 . .
H42A C42 H42C 109.5 . .
H42B C42 H42C 109.5 . .
C44 C43 C48 123.1(2) . .
C44 C43 N4 119.0(2) . .
C48 C43 N4 117.4(2) . .
C45 C44 C43 116.9(3) . .
C45 C44 C49 119.0(2) . .
C43 C44 C49 123.7(2) . .
C46 C45 C44 121.3(3) . .
C46 C45 H45 119.3 . .
C44 C45 H45 119.3 . .
C45 C46 C47 120.4(3) . .
C45 C46 H46 119.8 . .
C47 C46 H46 119.8 . .
C46 C47 C48 121.2(3) . .
C46 C47 H47 119.4 . .
C48 C47 H47 119.4 . .
C47 C48 C43 116.9(3) . .
C47 C48 C52 120.4(2) . .
C43 C48 C52 122.5(2) . .
C44 C49 C51 113.6(2) . .
C44 C49 C50 108.5(2) . .
C51 C49 C50 109.0(2) . .
C44 C49 H49 108.6 . .
C51 C49 H49 108.6 . .
C50 C49 H49 108.6 . .
C49 C50 H50A 109.5 . .
C49 C50 H50B 109.5 . .
H50A C50 H50B 109.5 . .
C49 C50 H50C 109.5 . .
H50A C50 H50C 109.5 . .
H50B C50 H50C 109.5 . .
C49 C51 H51A 109.5 . .
C49 C51 H51B 109.5 . .
H51A C51 H51B 109.5 . .
C49 C51 H51C 109.5 . .
H51A C51 H51C 109.5 . .
H51B C51 H51C 109.5 . .
C48 C52 C54 113.2(2) . .
C48 C52 C53 110.2(2) . .
C54 C52 C53 109.7(2) . .
C48 C52 H52 107.9 . .
C54 C52 H52 107.9 . .
C53 C52 H52 107.9 . .
C52 C53 H53A 109.5 . .
C52 C53 H53B 109.5 . .
H53A C53 H53B 109.5 . .
C52 C53 H53C 109.5 . .
H53A C53 H53C 109.5 . .
H53B C53 H53C 109.5 . .
C52 C54 H54A 109.5 . .
C52 C54 H54B 109.5 . .
H54A C54 H54B 109.5 . .
C52 C54 H54C 109.5 . .
H54A C54 H54C 109.5 . .
H54B C54 H54C 109.5 . .
O1 C55 Cr1 172.4(3) . .
O2 C56 Cr1 179.2(3) . .
O3 C57 Cr1 174.0(2) . .
O4 C58 Cr1 178.7(3) . .
N5 C59 N6 104.3(2) . .
N5 C59 Si3 126.9(2) . .
N6 C59 Si3 128.2(2) . .
C61 C60 N5 107.4(3) . .
C61 C60 H60 126.3 . .
N5 C60 H60 126.3 . .
C60 C61 N6 107.4(3) . .
C60 C61 H61 126.3 . .
N6 C61 H61 126.3 . .
C67 C62 C63 124.7(3) . .
C67 C62 N5 118.4(3) . .
C63 C62 N5 116.6(3) . .
C64 C63 C62 116.1(3) . .
C64 C63 C68 120.7(3) . .
C62 C63 C68 123.2(3) . .
C65 C64 C63 121.2(4) . .
C65 C64 H64 119.4 . .
C63 C64 H64 119.4 . .
C64 C65 C66 121.5(4) . .
C64 C65 H65 119.3 . .
C66 C65 H65 119.3 . .
C65 C66 C67 121.2(4) . .
C65 C66 H66 119.4 . .
C67 C66 H66 119.4 . .
C62 C67 C66 115.2(3) . .
C62 C67 C71 123.2(3) . .
C66 C67 C71 121.5(3) . .
C69 C68 C63 110.3(4) . .
C69 C68 C70 108.9(3) . .
C63 C68 C70 114.7(3) . .
C69 C68 H68 107.6 . .
C63 C68 H68 107.6 . .
C70 C68 H68 107.6 . .
C68 C69 H69A 109.5 . .
C68 C69 H69B 109.5 . .
H69A C69 H69B 109.5 . .
C68 C69 H69C 109.5 . .
H69A C69 H69C 109.5 . .
H69B C69 H69C 109.5 . .
C68 C70 H70A 109.5 . .
C68 C70 H70B 109.5 . .
H70A C70 H70B 109.5 . .
C68 C70 H70C 109.5 . .
H70A C70 H70C 109.5 . .
H70B C70 H70C 109.5 . .
C67 C71 C73 115.2(3) . .
C67 C71 C72 110.5(3) . .
C73 C71 C72 107.1(3) . .
C67 C71 H71 107.9 . .
C73 C71 H71 107.9 . .
C72 C71 H71 107.9 . .
C71 C72 H72A 109.5 . .
C71 C72 H72B 109.5 . .
H72A C72 H72B 109.5 . .
C71 C72 H72C 109.5 . .
H72A C72 H72C 109.5 . .
H72B C72 H72C 109.5 . .
C71 C73 H73A 109.5 . .
C71 C73 H73B 109.5 . .
H73A C73 H73B 109.5 . .
C71 C73 H73C 109.5 . .
H73A C73 H73C 109.5 . .
H73B C73 H73C 109.5 . .
C79 C74 C75 123.7(3) . .
C79 C74 N6 116.3(3) . .
C75 C74 N6 119.9(3) . .
C76 C75 C74 116.5(3) . .
C76 C75 C80 121.4(3) . .
C74 C75 C80 122.1(3) . .
C77 C76 C75 121.3(3) . .
C77 C76 H76 119.4 . .
C75 C76 H76 119.4 . .
C78 C77 C76 120.4(3) . .
C78 C77 H77 119.8 . .
C76 C77 H77 119.8 . .
C77 C78 C79 121.3(3) . .
C77 C78 H78 119.4 . .
C79 C78 H78 119.4 . .
C74 C79 C78 116.8(3) . .
C74 C79 C83 123.2(3) . .
C78 C79 C83 120.0(3) . .
C75 C80 C82 112.8(3) . .
C75 C80 C81 113.7(3) . .
C82 C80 C81 107.7(3) . .
C75 C80 H80 107.4 . .
C82 C80 H80 107.4 . .
C81 C80 H80 107.4 . .
C80 C81 H81A 109.5 . .
C80 C81 H81B 109.5 . .
H81A C81 H81B 109.5 . .
C80 C81 H81C 109.5 . .
H81A C81 H81C 109.5 . .
H81B C81 H81C 109.5 . .
C80 C82 H82A 109.5 . .
C80 C82 H82B 109.5 . .
H82A C82 H82B 109.5 . .
C80 C82 H82C 109.5 . .
H82A C82 H82C 109.5 . .
H82B C82 H82C 109.5 . .
C79 C83 C85 111.7(3) . .
C79 C83 C84 111.4(3) . .
C85 C83 C84 110.7(3) . .
C79 C83 H83 107.6 . .
C85 C83 H83 107.6 . .
C84 C83 H83 107.6 . .
C83 C84 H84A 109.5 . .
C83 C84 H84B 109.5 . .
H84A C84 H84B 109.5 . .
C83 C84 H84C 109.5 . .
H84A C84 H84C 109.5 . .
H84B C84 H84C 109.5 . .
C83 C85 H85A 109.5 . .
C83 C85 H85B 109.5 . .
H85A C85 H85B 109.5 . .
C83 C85 H85C 109.5 . .
H85A C85 H85C 109.5 . .
H85B C85 H85C 109.5 . .
O5 C86 Cr2 179.5(4) . .
O6 C87 Cr2 178.6(3) . .
Cl11 C88 Cl12 111.9(3) . .
Cl11 C88 H88A 109.2 . .
Cl12 C88 H88A 109.2 . .
Cl11 C88 H88B 109.2 . .
Cl12 C88 H88B 109.2 . .
H88A C88 H88B 107.9 . .
Cl21 C88' Cl22 85.6(13) . .
Cl21 C88' H88C 114.4 . .
Cl22 C88' H88C 114.4 . .
Cl21 C88' H88D 114.4 . .
Cl22 C88' H88D 114.4 . .
H88C C88' H88D 111.5 . .
C88' Cl21 Cl22 48.7(9) . .
C88' Cl22 Cl21 45.6(8) . .
Cl8 C89 Cl7 113.58(19) . .
Cl8 C89 H89A 108.8 . .
Cl7 C89 H89A 108.8 . .
Cl8 C89 H89B 108.8 . .
Cl7 C89 H89B 108.8 . .
H89A C89 H89B 107.7 . .
Cl10 C90 Cl9 111.58(18) . .
Cl10 C90 H90A 109.3 . .
Cl9 C90 H90A 109.3 . .
Cl10 C90 H90B 109.3 . .
Cl9 C90 H90B 109.3 . .
H90A C90 H90B 108.0 . .

loop_
_geom_bond_atom_site_label_1
_geom_bond_atom_site_label_2
_geom_bond_distance
_geom_bond_site_symmetry_2
Cr1 C58 1.852(3) .
Cr1 C57 1.876(3) .
Cr1 C55 1.880(3) .
Cr1 C56 1.892(3) .
Cr1 Si2 2.3113(12) .
Cr1 Si1 2.3118(12) .
Cr2 C86 1.866(3) 3_666
Cr2 C86 1.866(3) .
Cr2 C87 1.868(3) 3_666
Cr2 C87 1.868(3) .
Cr2 Si3 2.3039(11) 3_666
Cr2 Si3 2.3039(11) .
Cl1 Si1 2.1272(10) .
Cl2 Si1 2.1291(10) .
Cl3 Si2 2.1341(10) .
Cl4 Si2 2.1105(10) .
Cl5 Si3 2.1048(13) .
Cl6 Si3 2.1157(13) .
Cl7 C89 1.753(3) .
Cl8 C89 1.751(4) .
Cl9 C90 1.753(3) .
Cl10 C90 1.738(3) .
Si1 C1 1.988(3) .
Si2 C28 1.989(3) .
Si3 C59 1.977(3) .
O1 C55 1.151(4) .
O2 C56 1.150(3) .
O3 C57 1.153(3) .
O4 C58 1.159(3) .
O5 C86 1.149(4) .
O6 C87 1.156(3) .
N1 C1 1.366(3) .
N1 C2 1.377(3) .
N1 C4 1.463(3) .
N2 C1 1.365(3) .
N2 C3 1.383(4) .
N2 C16 1.454(3) .
N3 C28 1.365(3) .
N3 C29 1.374(3) .
N3 C31 1.462(3) .
N4 C28 1.371(3) .
N4 C30 1.380(3) .
N4 C43 1.462(3) .
N5 C59 1.362(4) .
N5 C60 1.380(4) .
N5 C62 1.460(4) .
N6 C59 1.369(4) .
N6 C61 1.385(4) .
N6 C74 1.460(4) .
C2 C3 1.330(4) .
C2 H2 0.9500 .
C3 H3 0.9500 .
C4 C5 1.397(4) .
C4 C9 1.401(4) .
C5 C6 1.394(4) .
C5 C10 1.514(4) .
C6 C7 1.375(4) .
C6 H6 0.9500 .
C7 C8 1.386(4) .
C7 H7 0.9500 .
C8 C9 1.390(4) .
C8 H8 0.9500 .
C9 C13 1.521(4) .
C10 C11 1.518(4) .
C10 C12 1.533(4) .
C10 H10 1.0000 .
C11 H11A 0.9800 .
C11 H11B 0.9800 .
C11 H11C 0.9800 .
C12 H12A 0.9800 .
C12 H12B 0.9800 .
C12 H12C 0.9800 .
C13 C14 1.521(4) .
C13 C15 1.527(4) .
C13 H13 1.0000 .
C14 H14A 0.9800 .
C14 H14B 0.9800 .
C14 H14C 0.9800 .
C15 H15A 0.9800 .
C15 H15B 0.9800 .
C15 H15C 0.9800 .
C16 C21 1.389(4) .
C16 C17 1.404(4) .
C17 C18 1.389(4) .
C17 C22 1.528(4) .
C18 C19 1.378(4) .
C18 H18 0.9500 .
C19 C20 1.370(4) .
C19 H19 0.9500 .
C20 C21 1.398(4) .
C20 H20 0.9500 .
C21 C25 1.517(4) .
C22 C23 1.524(4) .
C22 C24 1.531(4) .
C22 H22 1.0000 .
C23 H23A 0.9800 .
C23 H23B 0.9800 .
C23 H23C 0.9800 .
C24 H24A 0.9800 .
C24 H24B 0.9800 .
C24 H24C 0.9800 .
C25 C27 1.524(4) .
C25 C26 1.542(5) .
C25 H25 1.0000 .
C26 H26A 0.9800 .
C26 H26B 0.9800 .
C26 H26C 0.9800 .
C27 H27A 0.9800 .
C27 H27B 0.9800 .
C27 H27C 0.9800 .
C29 C30 1.337(4) .
C29 H29 0.9500 .
C30 H30 0.9500 .
C31 C32 1.396(4) .
C31 C36 1.398(4) .
C32 C33 1.386(4) .
C32 C37 1.520(4) .
C33 C34 1.379(4) .
C33 H33 0.9500 .
C34 C35 1.379(4) .
C34 H34 0.9500 .
C35 C36 1.388(4) .
C35 H35 0.9500 .
C36 C40 1.525(4) .
C37 C38 1.519(4) .
C37 C39 1.530(4) .
C37 H37 1.0000 .
C38 H38A 0.9800 .
C38 H38B 0.9800 .
C38 H38C 0.9800 .
C39 H39A 0.9800 .
C39 H39B 0.9800 .
C39 H39C 0.9800 .
C40 C41 1.527(4) .
C40 C42 1.529(4) .
C40 H40 1.0000 .
C41 H41A 0.9800 .
C41 H41B 0.9800 .
C41 H41C 0.9800 .
C42 H42A 0.9800 .
C42 H42B 0.9800 .
C42 H42C 0.9800 .
C43 C44 1.397(4) .
C43 C48 1.405(4) .
C44 C45 1.394(4) .
C44 C49 1.514(4) .
C45 C46 1.376(4) .
C45 H45 0.9500 .
C46 C47 1.378(4) .
C46 H46 0.9500 .
C47 C48 1.391(4) .
C47 H47 0.9500 .
C48 C52 1.521(4) .
C49 C51 1.525(4) .
C49 C50 1.544(4) .
C49 H49 1.0000 .
C50 H50A 0.9800 .
C50 H50B 0.9800 .
C50 H50C 0.9800 .
C51 H51A 0.9800 .
C51 H51B 0.9800 .
C51 H51C 0.9800 .
C52 C54 1.523(4) .
C52 C53 1.535(4) .
C52 H52 1.0000 .
C53 H53A 0.9800 .
C53 H53B 0.9800 .
C53 H53C 0.9800 .
C54 H54A 0.9800 .
C54 H54B 0.9800 .
C54 H54C 0.9800 .
C60 C61 1.332(4) .
C60 H60 0.9500 .
C61 H61 0.9500 .
C62 C67 1.395(5) .
C62 C63 1.411(5) .
C63 C64 1.386(5) .
C63 C68 1.527(5) .
C64 C65 1.366(6) .
C64 H64 0.9500 .
C65 C66 1.375(5) .
C65 H65 0.9500 .
C66 C67 1.409(5) .
C66 H66 0.9500 .
C67 C71 1.505(5) .
C68 C69 1.513(5) .
C68 C70 1.534(5) .
C68 H68 1.0000 .
C69 H69A 0.9800 .
C69 H69B 0.9800 .
C69 H69C 0.9800 .
C70 H70A 0.9800 .
C70 H70B 0.9800 .
C70 H70C 0.9800 .
C71 C73 1.527(5) .
C71 C72 1.532(5) .
C71 H71 1.0000 .
C72 H72A 0.9800 .
C72 H72B 0.9800 .
C72 H72C 0.9800 .
C73 H73A 0.9800 .
C73 H73B 0.9800 .
C73 H73C 0.9800 .
C74 C79 1.394(4) .
C74 C75 1.398(4) .
C75 C76 1.394(4) .
C75 C80 1.513(4) .
C76 C77 1.384(5) .
C76 H76 0.9500 .
C77 C78 1.371(5) .
C77 H77 0.9500 .
C78 C79 1.395(5) .
C78 H78 0.9500 .
C79 C83 1.521(5) .
C80 C82 1.526(5) .
C80 C81 1.534(5) .
C80 H80 1.0000 .
C81 H81A 0.9800 .
C81 H81B 0.9800 .
C81 H81C 0.9800 .
C82 H82A 0.9800 .
C82 H82B 0.9800 .
C82 H82C 0.9800 .
C83 C85 1.529(5) .
C83 C84 1.534(5) .
C83 H83 1.0000 .
C84 H84A 0.9800 .
C84 H84B 0.9800 .
C84 H84C 0.9800 .
C85 H85A 0.9800 .
C85 H85B 0.9800 .
C85 H85C 0.9800 .
C88 Cl11 1.703(6) .
C88 Cl12 1.772(4) .
C88 H88A 0.9900 .
C88 H88B 0.9900 .
C88' Cl21 1.71(2) .
C88' Cl22 1.80(2) .
C88' H88C 0.9900 .
C88' H88D 0.9900 .
Cl21 Cl22 2.39(2) .
C89 H89A 0.9900 .
C89 H89B 0.9900 .
C90 H90A 0.9900 .
C90 H90B 0.9900 .

loop_
_geom_torsion_atom_site_label_1
_geom_torsion_atom_site_label_2
_geom_torsion_atom_site_label_3
_geom_torsion_atom_site_label_4
_geom_torsion
C3 N2 C1 N1 0.8(3)
C16 N2 C1 N1 -173.4(3)
C3 N2 C1 Si1 -168.7(2)
C16 N2 C1 Si1 17.1(4)
C2 N1 C1 N2 -0.7(3)
C4 N1 C1 N2 172.3(2)
C2 N1 C1 Si1 169.2(2)
C4 N1 C1 Si1 -17.8(4)
C1 N1 C2 C3 0.3(3)
C4 N1 C2 C3 -173.4(2)
N1 C2 C3 N2 0.2(3)
C1 N2 C3 C2 -0.7(3)
C16 N2 C3 C2 174.4(2)
C1 N1 C4 C5 106.0(3)
C2 N1 C4 C5 -81.6(3)
C1 N1 C4 C9 -83.5(3)
C2 N1 C4 C9 88.9(3)
C9 C4 C5 C6 5.4(4)
N1 C4 C5 C6 175.2(2)
C9 C4 C5 C10 -169.6(3)
N1 C4 C5 C10 0.2(4)
C4 C5 C6 C7 -1.1(4)
C10 C5 C6 C7 174.0(3)
C5 C6 C7 C8 -2.1(5)
C6 C7 C8 C9 1.3(5)
C7 C8 C9 C4 2.6(4)
C7 C8 C9 C13 -171.3(3)
C5 C4 C9 C8 -6.1(4)
N1 C4 C9 C8 -176.0(2)
C5 C4 C9 C13 167.6(3)
N1 C4 C9 C13 -2.2(4)
C6 C5 C10 C11 45.2(4)
C4 C5 C10 C11 -140.0(3)
C6 C5 C10 C12 -76.8(3)
C4 C5 C10 C12 98.0(3)
C8 C9 C13 C14 -37.5(4)
C4 C9 C13 C14 149.0(3)
C8 C9 C13 C15 85.2(3)
C4 C9 C13 C15 -88.3(3)
C1 N2 C16 C21 -106.6(3)
C3 N2 C16 C21 79.5(3)
C1 N2 C16 C17 80.4(4)
C3 N2 C16 C17 -93.5(3)
C21 C16 C17 C18 -1.4(4)
N2 C16 C17 C18 171.2(2)
C21 C16 C17 C22 177.2(3)
N2 C16 C17 C22 -10.3(4)
C16 C17 C18 C19 0.6(4)
C22 C17 C18 C19 -178.0(3)
C17 C18 C19 C20 0.7(5)
C18 C19 C20 C21 -1.2(5)
C17 C16 C21 C20 0.9(4)
N2 C16 C21 C20 -171.7(2)
C17 C16 C21 C25 179.3(3)
N2 C16 C21 C25 6.7(4)
C19 C20 C21 C16 0.5(4)
C19 C20 C21 C25 -178.0(3)
C18 C17 C22 C23 33.5(4)
C16 C17 C22 C23 -145.0(3)
C18 C17 C22 C24 -91.3(3)
C16 C17 C22 C24 90.2(3)
C16 C21 C25 C27 130.1(3)
C20 C21 C25 C27 -51.5(4)
C16 C21 C25 C26 -107.1(3)
C20 C21 C25 C26 71.2(4)
C29 N3 C28 N4 -0.6(3)
C31 N3 C28 N4 -166.0(2)
C29 N3 C28 Si2 -169.01(19)
C31 N3 C28 Si2 25.5(4)
C30 N4 C28 N3 0.0(3)
C43 N4 C28 N3 170.0(2)
C30 N4 C28 Si2 168.64(19)
C43 N4 C28 Si2 -21.4(4)
C28 N3 C29 C30 1.0(3)
C31 N3 C29 C30 167.9(2)
N3 C29 C30 N4 -0.9(3)
C28 N4 C30 C29 0.6(3)
C43 N4 C30 C29 -170.5(2)
C28 N3 C31 C32 81.2(3)
C29 N3 C31 C32 -83.2(3)
C28 N3 C31 C36 -104.2(3)
C29 N3 C31 C36 91.4(3)
C36 C31 C32 C33 4.7(4)
N3 C31 C32 C33 179.1(2)
C36 C31 C32 C37 -173.4(3)
N3 C31 C32 C37 1.0(4)
C31 C32 C33 C34 -1.7(4)
C37 C32 C33 C34 176.5(3)
C32 C33 C34 C35 -2.2(4)
C33 C34 C35 C36 3.4(4)
C34 C35 C36 C31 -0.5(4)
C34 C35 C36 C40 -178.0(3)
C32 C31 C36 C35 -3.6(4)
N3 C31 C36 C35 -177.8(2)
C32 C31 C36 C40 173.9(3)
N3 C31 C36 C40 -0.4(4)
C33 C32 C37 C38 -59.8(4)
C31 C32 C37 C38 118.2(3)
C33 C32 C37 C39 65.1(4)
C31 C32 C37 C39 -116.8(3)
C35 C36 C40 C41 -30.2(4)
C31 C36 C40 C41 152.4(3)
C35 C36 C40 C42 90.8(3)
C31 C36 C40 C42 -86.6(3)
C28 N4 C43 C44 108.9(3)
C30 N4 C43 C44 -81.9(3)
C28 N4 C43 C48 -79.8(3)
C30 N4 C43 C48 89.4(3)
C48 C43 C44 C45 5.3(4)
N4 C43 C44 C45 176.0(2)
C48 C43 C44 C49 -167.1(3)
N4 C43 C44 C49 3.7(4)
C43 C44 C45 C46 -3.1(4)
C49 C44 C45 C46 169.7(3)
C44 C45 C46 C47 -0.5(4)
C45 C46 C47 C48 2.1(4)
C46 C47 C48 C43 0.0(4)
C46 C47 C48 C52 -175.8(3)
C44 C43 C48 C47 -3.8(4)
N4 C43 C48 C47 -174.7(2)
C44 C43 C48 C52 171.9(3)
N4 C43 C48 C52 1.0(4)
C45 C44 C49 C51 52.3(3)
C43 C44 C49 C51 -135.5(3)
C45 C44 C49 C50 -69.1(3)
C43 C44 C49 C50 103.1(3)
C47 C48 C52 C54 -36.6(4)
C43 C48 C52 C54 147.8(3)
C47 C48 C52 C53 86.7(3)
C43 C48 C52 C53 -88.9(3)
C60 N5 C59 N6 -0.8(3)
C62 N5 C59 N6 -173.4(3)
C60 N5 C59 Si3 -173.0(2)
C62 N5 C59 Si3 14.4(4)
C61 N6 C59 N5 0.7(3)
C74 N6 C59 N5 169.0(3)
C61 N6 C59 Si3 172.7(2)
C74 N6 C59 Si3 -19.0(4)
C59 N5 C60 C61 0.7(4)
C62 N5 C60 C61 174.0(3)
N5 C60 C61 N6 -0.3(4)
C59 N6 C61 C60 -0.3(4)
C74 N6 C61 C60 -169.9(3)
C59 N5 C62 C67 -101.6(4)
C60 N5 C62 C67 86.4(4)
C59 N5 C62 C63 84.0(4)
C60 N5 C62 C63 -88.0(4)
C67 C62 C63 C64 2.0(5)
N5 C62 C63 C64 176.0(3)
C67 C62 C63 C68 -177.0(3)
N5 C62 C63 C68 -2.9(5)
C62 C63 C64 C65 -0.3(6)
C68 C63 C64 C65 178.7(4)
C63 C64 C65 C66 -0.8(6)
C64 C65 C66 C67 0.2(6)
C63 C62 C67 C66 -2.5(5)
N5 C62 C67 C66 -176.4(3)
C63 C62 C67 C71 175.0(3)
N5 C62 C67 C71 1.0(5)
C65 C66 C67 C62 1.3(5)
C65 C66 C67 C71 -176.2(3)
C64 C63 C68 C69 -89.0(4)
C62 C63 C68 C69 89.9(4)
C64 C63 C68 C70 34.4(5)
C62 C63 C68 C70 -146.8(4)
C62 C67 C71 C73 147.8(3)
C66 C67 C71 C73 -34.9(4)
C62 C67 C71 C72 -90.6(4)
C66 C67 C71 C72 86.7(4)
C59 N6 C74 C79 -93.3(4)
C61 N6 C74 C79 74.1(4)
C59 N6 C74 C75 90.9(4)
C61 N6 C74 C75 -101.7(3)
C79 C74 C75 C76 3.6(4)
N6 C74 C75 C76 179.2(3)
C79 C74 C75 C80 -175.5(3)
N6 C74 C75 C80 0.0(4)
C74 C75 C76 C77 -1.8(5)
C80 C75 C76 C77 177.4(3)
C75 C76 C77 C78 -0.9(5)
C76 C77 C78 C79 1.9(5)
C75 C74 C79 C78 -2.7(5)
N6 C74 C79 C78 -178.4(3)
C75 C74 C79 C83 177.0(3)
N6 C74 C79 C83 1.3(4)
C77 C78 C79 C74 -0.2(5)
C77 C78 C79 C83 -179.9(3)
C76 C75 C80 C82 -111.9(3)
C74 C75 C80 C82 67.2(4)
C76 C75 C80 C81 11.2(4)
C74 C75 C80 C81 -169.7(3)
C74 C79 C83 C85 133.6(3)
C78 C79 C83 C85 -46.8(4)
C74 C79 C83 C84 -102.1(4)
C78 C79 C83 C84 77.5(4)
